data_1564525
loop_
_publ_author_name
'Yang, Long'
'Jei, Becky Bongsuiru'
'Scheremetjew, Alexej'
'Yuan, Binbin'
'St\"uckl, A Claudia'
'Ackermann, Lutz'

_publ_section_title
;
 Electrooxidative o-Carborane Chalcogenations Without Directing Groups:
 Cage Activation by Copper Catalysis at Room Temperature
;
_journal_name_full 'Chemical Science'
_journal_paper_doi 10.1039/D1SC02905C
_journal_year 2021
_chemical_formula_moiety 'C15 H22 B10 O S'
_chemical_formula_sum 'C15 H22 B10 O S'
_chemical_formula_weight 358.650
_space_group_crystal_system monoclinic
_space_group_IT_number 14
_space_group_name_Hall '-P 2yn'
_space_group_name_H-M_alt 'P 1 21/n 1'
_symmetry_Int_Tables_number 14
_audit_creation_date 2020-12-10
_audit_creation_method
;
Olex2 1.3
(compiled 2020.11.12 svn.r5f609507 for OlexSys, GUI svn.r6226)
;
_audit_update_record
;
2020-12-10 deposited with the CCDC.	2021-08-30 downloaded from the CCDC.
;
_cell_angle_alpha 90
_cell_angle_beta 99.556(2)
_cell_angle_gamma 90
_cell_formula_units_Z 4
_cell_length_a 7.0280(5)
_cell_length_b 18.2663(11)
_cell_length_c 15.1077(11)
_cell_measurement_reflns_used 9261
_cell_measurement_temperature 100.0
_cell_measurement_theta_max 31.52
_cell_measurement_theta_min 2.62
_cell_volume 1912.5(2)
_computing_cell_refinement 'SAINT V8.40A (?, 2016)'
_computing_data_reduction 'SAINT V8.40A (?, 2016)'
_computing_molecular_graphics 'Olex2 1.3 (Dolomanov et al., 2009)'
_computing_publication_material 'Olex2 1.3 (Dolomanov et al., 2009)'
_computing_structure_refinement 'olex2.refine 1.3 (Bourhis et al., 2015)'
_computing_structure_solution 'SHELXT 2014/5 (Sheldrick, 2014)'
_diffrn_ambient_temperature 100.0
_diffrn_measured_fraction_theta_full 0.9986
_diffrn_measured_fraction_theta_max 0.9983
_diffrn_measurement_device_type 'Bruker APEX-II CCD'
_diffrn_measurement_method '\f and \w scans'
_diffrn_radiation_type 'Mo K\a'
_diffrn_radiation_wavelength 0.71073
_diffrn_reflns_av_R_equivalents 0.0250
_diffrn_reflns_av_unetI/netI 0.0120
_diffrn_reflns_Laue_measured_fraction_full 0.9986
_diffrn_reflns_Laue_measured_fraction_max 0.9983
_diffrn_reflns_limit_h_max 10
_diffrn_reflns_limit_h_min -10
_diffrn_reflns_limit_k_max 26
_diffrn_reflns_limit_k_min -26
_diffrn_reflns_limit_l_max 22
_diffrn_reflns_limit_l_min -22
_diffrn_reflns_number 103018
_diffrn_reflns_point_group_measured_fraction_full 0.9986
_diffrn_reflns_point_group_measured_fraction_max 0.9983
_diffrn_reflns_theta_full 25.2417
_diffrn_reflns_theta_max 31.52
_diffrn_reflns_theta_min 2.23
_diffrn_source_current 1.4
_diffrn_source_power 0.07
_diffrn_source_voltage 50.0
_diffrn_standards_number 0
_exptl_absorpt_coefficient_mu 0.171
_exptl_absorpt_correction_T_max 0.7790
_exptl_absorpt_correction_T_min 0.7542
_exptl_absorpt_correction_type none
_exptl_absorpt_process_details
;
SADABS-2016/2 (Bruker,2016/2) was used for absorption correction.
wR2(int) was 0.1469 before and 0.0441 after correction.
The Ratio of minimum to maximum transmission is 0.9682.
The \l/2 correction factor is Not present.
;
_exptl_crystal_colour yellow
_exptl_crystal_colour_primary yellow
_exptl_crystal_density_diffrn 1.246
_exptl_crystal_description block
_exptl_crystal_F_000 744.696
_exptl_crystal_size_max 0.529
_exptl_crystal_size_mid 0.459
_exptl_crystal_size_min 0.168
_refine_diff_density_max 0.4888
_refine_diff_density_min -0.2282
_refine_diff_density_rms 0.0469
_refine_ls_d_res_high 0.6796
_refine_ls_d_res_low 9.1332
_refine_ls_goodness_of_fit_ref 1.0416
_refine_ls_hydrogen_treatment mixed
_refine_ls_matrix_type full
_refine_ls_number_constraints 22
_refine_ls_number_parameters 285
_refine_ls_number_reflns 6368
_refine_ls_number_restraints 0
_refine_ls_restrained_S_all 1.0416
_refine_ls_R_factor_all 0.0304
_refine_ls_R_factor_gt 0.0282
_refine_ls_shift/su_max 0.3052
_refine_ls_shift/su_mean 0.0082
_refine_ls_structure_factor_coef Fsqd
_refine_ls_weighting_details 'w=1/[\s^2^(Fo^2^)+(0.0433P)^2^+0.5369P] where P=(Fo^2^+2Fc^2^)/3'
_refine_ls_weighting_scheme calc
_refine_ls_wR_factor_gt 0.0789
_refine_ls_wR_factor_ref 0.0814
_reflns_Friedel_coverage 0.0
_reflns_limit_h_max 8
_reflns_limit_h_min -10
_reflns_limit_k_max 26
_reflns_limit_k_min 0
_reflns_limit_l_max 22
_reflns_limit_l_min -7
_reflns_number_gt 5958
_reflns_number_total 6368
_reflns_threshold_expression I>=2u(I)
_cod_data_source_file d1sc02905c2.cif
_cod_data_source_block mo_1224_CG_0m
_cod_original_sg_symbol_Hall '-P 2ybc (x-z,y,z)'
_cod_database_code 1564525
_olex2_refinement_description
;
1. Fixed Uiso
 At 1.2 times of:
  All C(H) groups
 At 1.5 times of:
  All C(H,H,H) groups
2.a Aromatic/amide H refined with riding coordinates:
 C4(H4), C5(H5), C6(H6), C7(H7), C8(H8), C10(H10), C11(H11), C13(H13), C14(H14)
2.b Idealised Me refined as rotating group:
 C15(H15a,H15b,H15c)
;
_olex2_submission_special_instructions 'No special instructions were received'

loop_
_space_group_symop_id
_space_group_symop_operation_xyz
1 x,y,z
2 -x+1/2,y+1/2,-z+1/2
3 -x,-y,-z
4 x-1/2,-y-1/2,z-1/2

loop_
_atom_site_label
_atom_site_type_symbol
_atom_site_fract_x
_atom_site_fract_y
_atom_site_fract_z
_atom_site_U_iso_or_equiv
_atom_site_adp_type
_atom_site_occupancy
_atom_site_refinement_flags_posn
S1 S 0.93644(2) 0.719428(9) 0.465304(11) 0.01481(5) Uani 1.000000 .
O1 O 0.21141(8) 0.55491(3) 0.46319(4) 0.02042(11) Uani 1.000000 .
C1 C 0.85681(9) 0.80212(4) 0.40779(4) 0.01228(12) Uani 1.000000 .
C2 C 0.88847(9) 0.80974(4) 0.29555(4) 0.01183(11) Uani 1.000000 .
C3 C 0.95742(10) 0.74430(4) 0.24997(4) 0.01265(12) Uani 1.000000 .
C4 C 0.82675(10) 0.70425(4) 0.18837(5) 0.01638(13) Uani 1.000000 .
H4 H 0.69476(10) 0.71821(4) 0.17647(5) 0.01966(15) Uiso 1.000000 R
C5 C 0.88922(11) 0.64415(4) 0.14453(5) 0.01943(14) Uani 1.000000 .
H5 H 0.79954(11) 0.61722(4) 0.10295(5) 0.02331(17) Uiso 1.000000 R
C6 C 1.08223(12) 0.62317(4) 0.16116(5) 0.01881(14) Uani 1.000000 .
H6 H 1.12420(12) 0.58164(4) 0.13181(5) 0.02257(16) Uiso 1.000000 R
C7 C 1.21268(11) 0.66341(4) 0.22093(5) 0.01981(14) Uani 1.000000 .
H7 H 1.34499(11) 0.64983(4) 0.23169(5) 0.02377(17) Uiso 1.000000 R
C8 C 1.15133(10) 0.72362(4) 0.26536(5) 0.01774(13) Uani 1.000000 .
H8 H 1.24192(10) 0.75072(4) 0.30632(5) 0.02129(16) Uiso 1.000000 R
C9 C 0.72040(10) 0.66930(4) 0.46303(5) 0.01376(12) Uani 1.000000 .
C10 C 0.67582(11) 0.61200(4) 0.40228(5) 0.01552(12) Uani 1.000000 .
H10 H 0.76098(11) 0.60061(4) 0.36155(5) 0.01862(15) Uiso 1.000000 R
C11 C 0.50768(11) 0.57119(4) 0.40058(5) 0.01655(13) Uani 1.000000 .
H11 H 0.47913(11) 0.53163(4) 0.35971(5) 0.01986(15) Uiso 1.000000 R
C12 C 0.38167(10) 0.58911(4) 0.45964(5) 0.01539(12) Uani 1.000000 .
C13 C 0.42801(11) 0.64592(4) 0.52173(5) 0.01659(13) Uani 1.000000 .
H13 H 0.34277(11) 0.65755(4) 0.56235(5) 0.01990(15) Uiso 1.000000 R
C14 C 0.59695(11) 0.68519(4) 0.52429(5) 0.01552(12) Uani 1.000000 .
H14 H 0.62922(11) 0.72288(4) 0.56752(5) 0.01863(15) Uiso 1.000000 R
C15 C 0.15295(12) 0.49804(5) 0.39926(6) 0.02340(15) Uani 1.000000 .
H15a H 0.1396(11) 0.51814(10) 0.33840(6) 0.0351(2) Uiso 1.000000 GR
H15b H 0.2504(6) 0.4592(2) 0.4065(3) 0.0351(2) Uiso 1.000000 GR
H15c H 0.0289(6) 0.4779(3) 0.4091(3) 0.0351(2) Uiso 1.000000 GR
B1 B 1.04501(11) 0.85260(4) 0.38089(5) 0.01386(13) Uani 1.000000 .
H1 H 1.1852(16) 0.8313(6) 0.4003(8) 0.021(3) Uiso 1.000000 .
B2 B 0.95819(11) 0.89651(4) 0.27621(5) 0.01436(13) Uani 1.000000 .
H2 H 1.0567(17) 0.9027(7) 0.2290(8) 0.026(3) Uiso 1.000000 .
B3 B 0.71643(11) 0.86651(4) 0.24073(5) 0.01369(13) Uani 1.000000 .
H3 H 0.6619(16) 0.8546(6) 0.1704(8) 0.021(3) Uiso 1.000000 .
B4 B 0.66039(11) 0.80407(4) 0.32342(5) 0.01303(13) Uani 1.000000 .
H4a H 0.5818(16) 0.7536(6) 0.3078(8) 0.021(3) Uiso 1.000000 .
B5 B 0.57501(11) 0.89553(4) 0.32112(5) 0.01499(14) Uani 1.000000 .
H5a H 0.4224(17) 0.9073(6) 0.3010(8) 0.024(3) Uiso 1.000000 .
B6 B 0.72865(12) 0.94573(4) 0.40636(5) 0.01649(14) Uani 1.000000 .
H6a H 0.6718(17) 0.9896(7) 0.4428(8) 0.026(3) Uiso 1.000000 .
B7 B 0.96708(12) 0.94501(4) 0.37911(6) 0.01643(14) Uani 1.000000 .
H7a H 1.0705(17) 0.9872(7) 0.3972(8) 0.025(3) Uiso 1.000000 .
B8 B 0.90446(12) 0.88408(4) 0.46129(5) 0.01517(14) Uani 1.000000 .
H8a H 0.9675(17) 0.8807(6) 0.5325(8) 0.024(3) Uiso 1.000000 .
B9 B 0.66440(11) 0.85350(4) 0.42562(5) 0.01456(13) Uani 1.000000 .
H9 H 0.5777(16) 0.8327(6) 0.4728(8) 0.022(3) Uiso 1.000000 .
B10 B 0.76137(12) 0.95339(4) 0.29252(5) 0.01587(14) Uani 1.000000 .
H10a H 0.7287(17) 1.0030(7) 0.2529(8) 0.025(3) Uiso 1.000000 .

loop_
_atom_site_aniso_label
_atom_site_aniso_U_11
_atom_site_aniso_U_22
_atom_site_aniso_U_33
_atom_site_aniso_U_12
_atom_site_aniso_U_13
_atom_site_aniso_U_23
S1 0.01208(8) 0.01525(9) 0.01662(9) 0.00072(5) 0.00098(6) 0.00454(5)
O1 0.0166(2) 0.0189(3) 0.0259(3) -0.00461(19) 0.0040(2) 0.0004(2)
C1 0.0112(3) 0.0137(3) 0.0118(3) -0.0002(2) 0.0017(2) 0.0011(2)
C2 0.0097(3) 0.0135(3) 0.0122(3) -0.0009(2) 0.0017(2) 0.0004(2)
C3 0.0119(3) 0.0133(3) 0.0130(3) -0.0003(2) 0.0024(2) 0.0001(2)
C4 0.0136(3) 0.0170(3) 0.0180(3) -0.0004(2) 0.0008(2) -0.0023(2)
C5 0.0202(3) 0.0174(3) 0.0201(3) -0.0004(3) 0.0016(3) -0.0045(2)
C6 0.0228(3) 0.0157(3) 0.0184(3) 0.0037(3) 0.0047(3) -0.0001(2)
C7 0.0165(3) 0.0220(3) 0.0208(3) 0.0059(3) 0.0028(3) -0.0013(3)
C8 0.0124(3) 0.0211(3) 0.0194(3) 0.0017(2) 0.0015(2) -0.0032(2)
C9 0.0145(3) 0.0132(3) 0.0138(3) -0.0001(2) 0.0030(2) 0.0023(2)
C10 0.0181(3) 0.0140(3) 0.0153(3) 0.0014(2) 0.0051(2) 0.0005(2)
C11 0.0198(3) 0.0137(3) 0.0161(3) -0.0005(2) 0.0029(2) -0.0005(2)
C12 0.0146(3) 0.0143(3) 0.0170(3) -0.0008(2) 0.0019(2) 0.0033(2)
C13 0.0179(3) 0.0169(3) 0.0161(3) -0.0002(2) 0.0062(2) 0.0006(2)
C14 0.0190(3) 0.0148(3) 0.0134(3) -0.0008(2) 0.0044(2) 0.0001(2)
C15 0.0224(4) 0.0201(3) 0.0257(4) -0.0064(3) -0.0020(3) 0.0011(3)
B1 0.0117(3) 0.0150(3) 0.0145(3) -0.0024(2) 0.0012(2) -0.0004(2)
B2 0.0134(3) 0.0141(3) 0.0158(3) -0.0018(2) 0.0033(2) 0.0017(2)
B3 0.0121(3) 0.0154(3) 0.0136(3) 0.0007(2) 0.0020(2) 0.0020(2)
B4 0.0097(3) 0.0153(3) 0.0140(3) -0.0003(2) 0.0017(2) 0.0013(2)
B5 0.0135(3) 0.0164(3) 0.0153(3) 0.0024(3) 0.0031(2) 0.0023(3)
B6 0.0188(3) 0.0144(3) 0.0164(3) 0.0019(3) 0.0034(3) 0.0000(3)
B7 0.0175(3) 0.0138(3) 0.0178(3) -0.0022(3) 0.0024(3) -0.0007(3)
B8 0.0158(3) 0.0152(3) 0.0142(3) -0.0003(3) 0.0016(2) -0.0014(2)
B9 0.0136(3) 0.0162(3) 0.0143(3) 0.0017(3) 0.0035(2) 0.0015(2)
B10 0.0174(3) 0.0142(3) 0.0164(3) 0.0009(3) 0.0036(3) 0.0020(3)

loop_
_atom_type_symbol
_atom_type_scat_dispersion_real
_atom_type_scat_dispersion_imag
_atom_type_scat_Cromer_Mann_a1
_atom_type_scat_Cromer_Mann_a2
_atom_type_scat_Cromer_Mann_a3
_atom_type_scat_Cromer_Mann_a4
_atom_type_scat_Cromer_Mann_b1
_atom_type_scat_Cromer_Mann_b2
_atom_type_scat_Cromer_Mann_b3
_atom_type_scat_Cromer_Mann_b4
_atom_type_scat_Cromer_Mann_c
_atom_type_scat_source
_atom_type_scat_dispersion_source
H 0.00000 0.00000 0.49300 0.32291 0.14019 0.04081 10.51090 26.12570 3.14236 57.79970 0.0030380000826 'International Tables Volume C Table 6.1.1.4 (pp. 500-502)' 'Henke, Gullikson and Davis, At. Data and Nucl. Data Tables, 1993, 54, 2'
C 0.00347 0.00161 2.31000 1.02000 1.58860 0.86500 20.84390 10.20750 0.56870 51.65120 0.215599998832 'International Tables Volume C Table 6.1.1.4 (pp. 500-502)' 'Henke, Gullikson and Davis, At. Data and Nucl. Data Tables, 1993, 54, 2'
B 0.00141 0.00067 2.05450 1.33260 1.09790 0.70680 23.21850 1.02100 60.34980 0.14030 -0.193200007081 'International Tables Volume C Table 6.1.1.4 (pp. 500-502)' 'Henke, Gullikson and Davis, At. Data and Nucl. Data Tables, 1993, 54, 2'
S 0.12424 0.12443 6.90530 5.20340 1.43790 1.58630 1.46790 22.21510 0.25360 56.17200 0.866900026798 'International Tables Volume C Table 6.1.1.4 (pp. 500-502)' 'Henke, Gullikson and Davis, At. Data and Nucl. Data Tables, 1993, 54, 2'
O 0.01158 0.00611 3.04850 2.28680 1.54630 0.86700 13.27710 5.70110 0.32390 32.90890 0.250800013542 'International Tables Volume C Table 6.1.1.4 (pp. 500-502)' 'Henke, Gullikson and Davis, At. Data and Nucl. Data Tables, 1993, 54, 2'

loop_
_exptl_crystal_face_index_h
_exptl_crystal_face_index_k
_exptl_crystal_face_index_l
_exptl_crystal_face_perp_dist
0.00 -1.00 1.00 0.1200
0.00 1.00 -1.00 0.1050
0.00 -1.00 2.00 0.0720
0.00 0.00 1.00 0.0420
0.00 0.00 -1.00 0.0840
0.00 1.00 2.00 0.1160
0.00 1.00 1.00 0.1620
0.00 -1.00 -1.00 0.1700
1.00 1.00 -2.00 0.2320
-1.00 -1.00 2.00 0.1610
1.00 -1.00 -2.00 0.2720
1.00 2.00 -1.00 0.2500
-1.00 -2.00 1.00 0.2130
1.00 1.00 -1.00 0.2470
1.00 -1.00 -1.00 0.2950
-1.00 1.00 1.00 0.2320
-1.00 0.00 0.00 0.1900
1.00 0.00 0.00 0.2470
1.00 1.00 0.00 0.2560
-2.00 1.00 -1.00 0.1730

loop_
_geom_angle_atom_site_label_1
_geom_angle_atom_site_label_2
_geom_angle_atom_site_label_3
_geom_angle
_geom_angle_site_symmetry_1
_geom_angle_site_symmetry_3
_geom_angle_publ_flag
C9 S1 C1 103.29(3) . . ?
C15 O1 C12 117.59(6) . . ?
C2 C1 S1 117.28(4) . . ?
B1 C1 S1 112.23(4) . . ?
B1 C1 C2 60.08(4) . . ?
B4 C1 S1 121.82(5) . . ?
B4 C1 C2 59.69(4) . . ?
B4 C1 B1 111.68(5) . . ?
B8 C1 S1 119.35(5) . . ?
B8 C1 C2 110.00(5) . . ?
B8 C1 B1 62.78(4) . . ?
B8 C1 B4 113.80(5) . . ?
B9 C1 S1 125.58(5) . . ?
B9 C1 C2 109.93(5) . . ?
B9 C1 B1 113.87(5) . . ?
B9 C1 B4 62.90(4) . . ?
B9 C1 B8 62.66(5) . . ?
C3 C2 C1 118.93(5) . . ?
B1 C2 C1 58.92(4) . . ?
B1 C2 C3 119.16(5) . . ?
B2 C2 C1 109.10(5) . . ?
B2 C2 C3 122.71(5) . . ?
B2 C2 B1 62.72(4) . . ?
B3 C2 C1 109.01(5) . . ?
B3 C2 C3 121.35(5) . . ?
B3 C2 B1 113.48(5) . . ?
B3 C2 B2 63.21(4) . . ?
B4 C2 C1 59.14(4) . . ?
B4 C2 C3 116.61(5) . . ?
B4 C2 B1 110.21(5) . . ?
B4 C2 B2 113.82(5) . . ?
B4 C2 B3 62.71(4) . . ?
C4 C3 C2 119.70(6) . . ?
C8 C3 C2 121.34(6) . . ?
C8 C3 C4 118.93(6) . . ?
H4 C4 C3 119.84(4) . . ?
C5 C4 C3 120.33(7) . . ?
C5 C4 H4 119.84(4) . . ?
H5 C5 C4 119.77(4) . . ?
C6 C5 C4 120.45(7) . . ?
C6 C5 H5 119.77(4) . . ?
H6 C6 C5 120.30(4) . . ?
C7 C6 C5 119.41(7) . . ?
C7 C6 H6 120.30(4) . . ?
H7 C7 C6 119.73(4) . . ?
C8 C7 C6 120.55(7) . . ?
C8 C7 H7 119.73(4) . . ?
C7 C8 C3 120.32(7) . . ?
H8 C8 C3 119.84(4) . . ?
H8 C8 C7 119.84(4) . . ?
C10 C9 S1 120.02(5) . . ?
C14 C9 S1 120.27(5) . . ?
C14 C9 C10 119.67(6) . . ?
H10 C10 C9 119.62(4) . . ?
C11 C10 C9 120.75(6) . . ?
C11 C10 H10 119.62(4) . . ?
H11 C11 C10 120.38(4) . . ?
C12 C11 C10 119.24(7) . . ?
C12 C11 H11 120.38(4) . . ?
C11 C12 O1 124.99(7) . . ?
C13 C12 O1 115.01(6) . . ?
C13 C12 C11 120.00(7) . . ?
H13 C13 C12 119.79(4) . . ?
C14 C13 C12 120.43(7) . . ?
C14 C13 H13 119.79(4) . . ?
C13 C14 C9 119.84(7) . . ?
H14 C14 C9 120.08(4) . . ?
H14 C14 C13 120.08(4) . . ?
H15a C15 O1 109.5 . . ?
H15b C15 O1 109.5 . . ?
H15b C15 H15a 109.5 . . ?
H15c C15 O1 109.5 . . ?
H15c C15 H15a 109.5 . . ?
H15c C15 H15b 109.5 . . ?
C2 B1 C1 61.00(4) . . ?
H1 B1 C1 117.2(6) . . ?
H1 B1 C2 119.2(6) . . ?
B2 B1 C1 106.70(5) . . ?
B2 B1 C2 57.61(4) . . ?
B2 B1 H1 125.3(6) . . ?
B7 B1 C1 105.48(5) . . ?
B7 B1 C2 105.19(5) . . ?
B7 B1 H1 128.8(6) . . ?
B7 B1 B2 60.03(5) . . ?
B8 B1 C1 58.40(4) . . ?
B8 B1 C2 107.27(5) . . ?
B8 B1 H1 121.8(6) . . ?
B8 B1 B2 108.16(5) . . ?
B8 B1 B7 59.92(5) . . ?
B1 B2 C2 59.67(4) . . ?
H2 B2 C2 116.5(6) . . ?
H2 B2 B1 118.0(6) . . ?
B3 B2 C2 58.44(4) . . ?
B3 B2 B1 107.25(5) . . ?
B3 B2 H2 121.2(6) . . ?
B7 B2 C2 106.45(5) . . ?
B7 B2 B1 59.58(4) . . ?
B7 B2 H2 126.2(6) . . ?
B7 B2 B3 108.01(5) . . ?
B10 B2 C2 105.54(5) . . ?
B10 B2 B1 107.36(5) . . ?
B10 B2 H2 129.0(6) . . ?
B10 B2 B3 59.79(4) . . ?
B10 B2 B7 60.28(5) . . ?
B2 B3 C2 58.35(4) . . ?
H3 B3 C2 117.3(6) . . ?
H3 B3 B2 121.2(6) . . ?
B4 B3 C2 59.37(4) . . ?
B4 B3 B2 107.25(5) . . ?
B4 B3 H3 118.2(6) . . ?
B5 B3 C2 106.43(5) . . ?
B5 B3 B2 108.48(5) . . ?
B5 B3 H3 125.5(6) . . ?
B5 B3 B4 59.82(4) . . ?
B10 B3 C2 105.70(5) . . ?
B10 B3 B2 60.07(4) . . ?
B10 B3 H3 128.1(6) . . ?
B10 B3 B4 107.87(5) . . ?
B10 B3 B5 60.63(5) . . ?
C2 B4 C1 61.16(4) . . ?
B3 B4 C1 106.83(5) . . ?
B3 B4 C2 57.92(4) . . ?
H4a B4 C1 117.6(6) . . ?
H4a B4 C2 117.3(6) . . ?
H4a B4 B3 123.8(6) . . ?
B5 B4 C1 105.18(5) . . ?
B5 B4 C2 105.28(5) . . ?
B5 B4 B3 59.82(4) . . ?
B5 B4 H4a 129.8(6) . . ?
B9 B4 C1 58.19(4) . . ?
B9 B4 C2 107.37(5) . . ?
B9 B4 B3 108.00(5) . . ?
B9 B4 H4a 123.7(6) . . ?
B9 B4 B5 59.81(4) . . ?
B4 B5 B3 60.36(4) . . ?
H5a B5 B3 120.4(6) . . ?
H5a B5 B4 120.4(6) . . ?
B6 B5 B3 107.83(5) . . ?
B6 B5 B4 107.87(5) . . ?
B6 B5 H5a 123.4(6) . . ?
B9 B5 B3 108.91(5) . . ?
B9 B5 B4 60.41(4) . . ?
B9 B5 H5a 121.4(6) . . ?
B9 B5 B6 59.95(5) . . ?
B10 B5 B3 59.72(4) . . ?
B10 B5 B4 107.58(5) . . ?
B10 B5 H5a 122.9(6) . . ?
B10 B5 B6 59.55(5) . . ?
B10 B5 B9 107.76(5) . . ?
H6a B6 B5 120.9(6) . . ?
B7 B6 B5 107.86(6) . . ?
B7 B6 H6a 124.0(6) . . ?
B8 B6 B5 107.57(6) . . ?
B8 B6 H6a 121.2(6) . . ?
B8 B6 B7 59.79(5) . . ?
B9 B6 B5 59.59(4) . . ?
B9 B6 H6a 119.4(6) . . ?
B9 B6 B7 107.64(5) . . ?
B9 B6 B8 59.90(4) . . ?
B10 B6 B5 60.26(5) . . ?
B10 B6 H6a 123.4(6) . . ?
B10 B6 B7 60.13(5) . . ?
B10 B6 B8 108.11(6) . . ?
B10 B6 B9 108.04(6) . . ?
B2 B7 B1 60.39(4) . . ?
B6 B7 B1 107.57(5) . . ?
B6 B7 B2 107.80(6) . . ?
H7a B7 B1 119.4(6) . . ?
H7a B7 B2 120.5(6) . . ?
H7a B7 B6 124.1(7) . . ?
B8 B7 B1 60.32(4) . . ?
B8 B7 B2 108.76(5) . . ?
B8 B7 B6 59.61(5) . . ?
B8 B7 H7a 120.9(6) . . ?
B10 B7 B1 107.62(5) . . ?
B10 B7 B2 59.81(4) . . ?
B10 B7 B6 59.58(5) . . ?
B10 B7 H7a 124.1(6) . . ?
B10 B7 B8 107.52(6) . . ?
B1 B8 C1 58.82(4) . . ?
B6 B8 C1 105.58(5) . . ?
B6 B8 B1 107.92(5) . . ?
B7 B8 C1 105.68(5) . . ?
B7 B8 B1 59.76(4) . . ?
B7 B8 B6 60.60(5) . . ?
H8a B8 C1 115.5(6) . . ?
H8a B8 B1 118.1(6) . . ?
H8a B8 B6 129.3(6) . . ?
H8a B8 B7 128.0(6) . . ?
B9 B8 C1 58.56(4) . . ?
B9 B8 B1 107.33(5) . . ?
B9 B8 B6 60.26(5) . . ?
B9 B8 B7 108.57(6) . . ?
B9 B8 H8a 119.4(6) . . ?
B4 B9 C1 58.91(4) . . ?
B5 B9 C1 105.71(5) . . ?
B5 B9 B4 59.78(4) . . ?
B6 B9 C1 105.42(5) . . ?
B6 B9 B4 107.77(5) . . ?
B6 B9 B5 60.46(5) . . ?
B8 B9 C1 58.78(4) . . ?
B8 B9 B4 107.44(5) . . ?
B8 B9 B5 108.21(6) . . ?
B8 B9 B6 59.84(5) . . ?
H9 B9 C1 117.3(6) . . ?
H9 B9 B4 117.6(6) . . ?
H9 B9 B5 125.7(6) . . ?
H9 B9 B6 128.8(6) . . ?
H9 B9 B8 121.5(6) . . ?
B3 B10 B2 60.15(4) . . ?
B5 B10 B2 107.77(5) . . ?
B5 B10 B3 59.66(4) . . ?
B6 B10 B2 108.44(6) . . ?
B6 B10 B3 108.30(6) . . ?
B6 B10 B5 60.19(5) . . ?
B7 B10 B2 59.91(4) . . ?
B7 B10 B3 108.01(5) . . ?
B7 B10 B5 107.93(5) . . ?
B7 B10 B6 60.28(5) . . ?
H10a B10 B2 120.5(6) . . ?
H10a B10 B3 119.8(6) . . ?
H10a B10 B5 121.9(6) . . ?
H10a B10 B6 123.2(6) . . ?
H10a B10 B7 123.0(6) . . ?

loop_
_geom_bond_atom_site_label_1
_geom_bond_atom_site_label_2
_geom_bond_distance
_geom_bond_site_symmetry_2
_geom_bond_publ_flag
S1 C1 1.7855(7) . ?
S1 C9 1.7685(7) . ?
O1 C12 1.3587(9) . ?
O1 C15 1.4314(10) . ?
C1 C2 1.7520(9) . ?
C1 B1 1.7156(10) . ?
C1 B4 1.7168(10) . ?
C1 B8 1.7079(10) . ?
C1 B9 1.7038(10) . ?
C2 C3 1.4996(9) . ?
C2 B1 1.7362(10) . ?
C2 B2 1.6985(10) . ?
C2 B3 1.7002(10) . ?
C2 B4 1.7267(10) . ?
C3 C4 1.4004(9) . ?
C3 C8 1.3960(9) . ?
C4 H4 0.9500 . ?
C4 C5 1.3903(10) . ?
C5 H5 0.9500 . ?
C5 C6 1.3917(11) . ?
C6 H6 0.9500 . ?
C6 C7 1.3861(11) . ?
C7 H7 0.9500 . ?
C7 C8 1.3936(10) . ?
C8 H8 0.9500 . ?
C9 C10 1.3930(10) . ?
C9 C14 1.4001(10) . ?
C10 H10 0.9500 . ?
C10 C11 1.3938(10) . ?
C11 H11 0.9500 . ?
C11 C12 1.3964(10) . ?
C12 C13 1.4006(10) . ?
C13 H13 0.9500 . ?
C13 C14 1.3822(10) . ?
C14 H14 0.9500 . ?
C15 H15a 0.9800 . ?
C15 H15b 0.9800 . ?
C15 H15c 0.9800 . ?
B1 H1 1.054(11) . ?
B1 B2 1.7878(11) . ?
B1 B7 1.7734(11) . ?
B1 B8 1.7833(11) . ?
B2 H2 1.079(12) . ?
B2 B3 1.7810(11) . ?
B2 B7 1.7814(11) . ?
B2 B10 1.7796(11) . ?
B3 H3 1.090(11) . ?
B3 B4 1.7832(11) . ?
B3 B5 1.7735(11) . ?
B3 B10 1.7745(11) . ?
B4 H4a 1.080(12) . ?
B4 B5 1.7736(11) . ?
B4 B9 1.7848(11) . ?
B5 H5a 1.087(12) . ?
B5 B6 1.7896(12) . ?
B5 B9 1.7740(11) . ?
B5 B10 1.7908(11) . ?
B6 H6a 1.085(12) . ?
B6 B7 1.7907(12) . ?
B6 B8 1.7729(12) . ?
B6 B9 1.7805(12) . ?
B6 B10 1.7781(12) . ?
B7 H7a 1.064(12) . ?
B7 B8 1.7763(12) . ?
B7 B10 1.7880(12) . ?
B8 H8a 1.094(12) . ?
B8 B9 1.7740(11) . ?
B9 H9 1.082(11) . ?
B10 H10a 1.090(12) . ?

loop_
_geom_torsion_atom_site_label_1
_geom_torsion_atom_site_label_2
_geom_torsion_atom_site_label_3
_geom_torsion_atom_site_label_4
_geom_torsion
_geom_torsion_site_symmetry_1
_geom_torsion_site_symmetry_2
_geom_torsion_site_symmetry_3
_geom_torsion_site_symmetry_4
_geom_torsion_publ_flag
S1 C9 C10 C11 178.97(5) . . . . ?
S1 C9 C14 C13 179.72(6) . . . . ?
O1 C12 C11 C10 178.30(7) . . . . ?
O1 C12 C13 C14 -179.57(6) . . . . ?
C1 C2 C3 C4 104.27(6) . . . . ?
C1 C2 C3 C8 -77.88(6) . . . . ?
C1 C2 B2 B1 37.50(6) . . . . ?
C1 C2 B2 B3 -102.19(7) . . . . ?
C1 C2 B2 B7 -0.83(5) . . . . ?
C1 C2 B2 B10 -63.80(5) . . . . ?
C2 C3 C4 C5 178.98(7) . . . . ?
C2 C3 C8 C7 -178.78(7) . . . . ?
C3 C4 C5 C6 -0.15(9) . . . . ?
C3 C8 C7 C6 -0.19(9) . . . . ?
C4 C5 C6 C7 -0.96(9) . . . . ?
C5 C6 C7 C8 1.12(9) . . . . ?
C9 C10 C11 C12 1.09(8) . . . . ?
C9 C14 C13 C12 1.55(8) . . . . ?
C10 C11 C12 C13 -2.14(8) . . . . ?
C11 C12 C13 C14 0.83(8) . . . . ?
